data_7007651
loop_
_publ_author_name
'Frisch, Mark'
'Cahill, Christopher L.'

_publ_section_title
;
 Synthesis, structure and fluorescent studies of novel uranium
 coordination polymers in the pyridinedicarboxylic acid system.
;
_journal_issue 39
_journal_name_full 'Dalton transactions (Cambridge, England : 2003)'
_journal_page_first 4679
_journal_page_last 4690
_journal_paper_doi 10.1039/b608187h
_journal_year 2006
_chemical_formula_moiety 'C7 H3 N O6 U'
_chemical_formula_sum 'C7 H3 N O6 U'
_chemical_formula_weight 435.13
_chemical_name_systematic
;
?
;
_space_group_IT_number 29
_symmetry_cell_setting orthorhombic
_symmetry_space_group_name_Hall 'P 2c -2ac'
_symmetry_space_group_name_H-M 'P c a 21'
_atom_sites_solution_hydrogens geom
_atom_sites_solution_primary direct
_atom_sites_solution_secondary difmap
_audit_creation_method SHELXL-97
_cell_angle_alpha 90.00
_cell_angle_beta 90.00
_cell_angle_gamma 90.00
_cell_formula_units_Z 4
_cell_length_a 13.4877(10)
_cell_length_b 6.9699(5)
_cell_length_c 9.4739(7)
_cell_measurement_reflns_used 2099
_cell_measurement_temperature 298(2)
_cell_measurement_theta_max 26.36
_cell_measurement_theta_min 3.02
_cell_volume 890.62(11)
_computing_structure_refinement 'SHELXL-97 (Sheldrick, 1997)'
_diffrn_ambient_temperature 273(2)
_diffrn_measured_fraction_theta_full 0.998
_diffrn_measured_fraction_theta_max 0.998
_diffrn_measurement_device_type 'Bruker APEX CCD'
_diffrn_measurement_method 'omega scans'
_diffrn_radiation_monochromator graphite
_diffrn_radiation_source 'fine-focus sealed tube'
_diffrn_radiation_type MoK\a
_diffrn_radiation_wavelength 0.71073
_diffrn_reflns_av_R_equivalents 0.0348
_diffrn_reflns_av_sigmaI/netI 0.0449
_diffrn_reflns_limit_h_max 17
_diffrn_reflns_limit_h_min -17
_diffrn_reflns_limit_k_max 7
_diffrn_reflns_limit_k_min -9
_diffrn_reflns_limit_l_max 12
_diffrn_reflns_limit_l_min -12
_diffrn_reflns_number 6335
_diffrn_reflns_theta_full 26.36
_diffrn_reflns_theta_max 28.01
_diffrn_reflns_theta_min 3.02
_exptl_absorpt_coefficient_mu 18.233
_exptl_absorpt_correction_T_max 0.482
_exptl_absorpt_correction_T_min 0.280
_exptl_absorpt_correction_type multi-scan
_exptl_absorpt_process_details 'SADABS, Sheldrick (2004)'
_exptl_crystal_colour yellow
_exptl_crystal_density_diffrn 3.245
_exptl_crystal_density_method 'not measured'
_exptl_crystal_description plate
_exptl_crystal_F_000 768
_exptl_crystal_size_max 0.08
_exptl_crystal_size_mid 0.06
_exptl_crystal_size_min 0.04
_refine_diff_density_max 0.770
_refine_diff_density_min -0.730
_refine_diff_density_rms 0.159
_refine_ls_abs_structure_details 'Flack H D (1983), Acta Cryst. A39, 876-881'
_refine_ls_abs_structure_Flack 0.015(11)
_refine_ls_extinction_method none
_refine_ls_goodness_of_fit_ref 0.920
_refine_ls_hydrogen_treatment constr
_refine_ls_matrix_type full
_refine_ls_number_parameters 136
_refine_ls_number_reflns 1994
_refine_ls_number_restraints 1
_refine_ls_restrained_S_all 0.920
_refine_ls_R_factor_all 0.0317
_refine_ls_R_factor_gt 0.0222
_refine_ls_shift/su_max 0.002
_refine_ls_shift/su_mean 0.000
_refine_ls_structure_factor_coef Fsqd
_refine_ls_weighting_details 'calc w=1/[\s^2^(Fo^2^)+(0.0000P)^2^+0.0000P] where P=(Fo^2^+2Fc^2^)/3'
_refine_ls_weighting_scheme calc
_refine_ls_wR_factor_gt 0.0367
_refine_ls_wR_factor_ref 0.0398
_reflns_number_gt 1683
_reflns_number_total 1994
_reflns_threshold_expression >2sigma(I)
_cod_data_source_file b608187h.txt
_cod_data_source_block pca21
_cod_database_code 7007651

loop_
_symmetry_equiv_pos_as_xyz
'x, y, z'
'-x, -y, z+1/2'
'x+1/2, -y, z'
'-x+1/2, y, z+1/2'

loop_
_atom_site_label
_atom_site_type_symbol
_atom_site_fract_x
_atom_site_fract_y
_atom_site_fract_z
_atom_site_U_iso_or_equiv
_atom_site_adp_type
_atom_site_occupancy
_atom_site_symmetry_multiplicity
_atom_site_calc_flag
_atom_site_refinement_flags
_atom_site_disorder_assembly
_atom_site_disorder_group
U1 U 1.079619(12) 0.46240(3) -0.01857(7) 0.01932(7) Uani 1 1 d . . .
O1 O 1.0838(4) 0.6274(10) 0.1221(6) 0.0335(15) Uani 1 1 d . . .
O2 O 1.0793(4) 0.2950(9) -0.1559(5) 0.0438(15) Uani 1 1 d . . .
O3 O 0.9848(4) 0.2424(7) 0.1139(5) 0.0334(13) Uani 1 1 d . . .
O4 O 1.0915(5) 0.7097(12) -0.1838(8) 0.055(2) Uani 1 1 d . . .
O5 O 1.2517(3) 0.5216(7) -0.0563(6) 0.043(2) Uani 1 1 d . . .
O6 O 0.9107(3) 0.5543(7) -0.0577(4) 0.0279(15) Uani 1 1 d . . .
N1 N 1.2045(4) 0.2192(9) 0.1002(6) 0.0246(14) Uani 1 1 d . . .
C1 C 1.1809(5) 0.0734(12) 0.1790(8) 0.032(2) Uani 1 1 d . . .
H1 H 1.1159 0.0634 0.2109 0.039 Uiso 1 1 calc R . .
C2 C 1.2490(11) -0.0700(9) 0.2182(17) 0.027(2) Uani 1 1 d . . .
H2 H 1.2306 -0.1681 0.2794 0.033 Uiso 1 1 calc R . .
C3 C 1.3426(4) -0.0615(10) 0.1642(7) 0.0195(16) Uani 1 1 d . . .
C4 C 1.3684(5) 0.0906(10) 0.0792(6) 0.0171(15) Uani 1 1 d . . .
H4 H 1.4319 0.0993 0.0417 0.021 Uiso 1 1 calc R . .
C5 C 1.2980(5) 0.2310(11) 0.0503(6) 0.0202(16) Uani 1 1 d . . .
C6 C 0.9181(5) 0.2104(10) 0.2017(8) 0.0254(16) Uani 1 1 d . . .
C7 C 0.8228(4) 0.5899(9) -0.0260(16) 0.0209(15) Uani 1 1 d . . .

loop_
_atom_site_aniso_label
_atom_site_aniso_U_11
_atom_site_aniso_U_22
_atom_site_aniso_U_33
_atom_site_aniso_U_23
_atom_site_aniso_U_13
_atom_site_aniso_U_12
U1 0.01101(10) 0.02086(12) 0.02609(11) 0.0015(5) 0.0008(5) 0.00035(9)
O1 0.032(3) 0.034(4) 0.034(4) -0.011(3) -0.007(2) -0.008(3)
O2 0.045(4) 0.054(4) 0.032(3) -0.018(3) -0.002(3) 0.014(3)
O3 0.022(3) 0.031(4) 0.047(3) 0.012(3) 0.008(2) -0.003(2)
O4 0.025(3) 0.064(6) 0.075(5) 0.055(4) -0.006(3) -0.014(3)
O5 0.019(2) 0.033(3) 0.076(6) 0.031(3) 0.007(2) 0.003(2)
O6 0.011(2) 0.031(3) 0.042(4) -0.008(2) 0.0026(18) 0.002(2)
N1 0.015(3) 0.025(4) 0.034(4) 0.006(3) -0.001(2) 0.000(2)
C1 0.010(3) 0.037(6) 0.050(5) 0.009(4) 0.002(3) 0.005(3)
C2 0.025(3) 0.027(4) 0.029(6) 0.008(5) 0.006(3) -0.014(6)
C3 0.017(3) 0.025(5) 0.016(3) -0.005(3) -0.005(2) -0.007(3)
C4 0.012(3) 0.021(5) 0.018(3) -0.002(3) 0.001(2) 0.001(3)
C5 0.011(3) 0.026(5) 0.023(4) 0.004(3) -0.003(3) -0.001(3)
C6 0.019(4) 0.017(4) 0.040(4) -0.005(3) -0.004(3) 0.002(3)
C7 0.017(3) 0.020(3) 0.026(4) -0.008(6) -0.003(5) -0.001(2)

loop_
_atom_type_symbol
_atom_type_description
_atom_type_scat_dispersion_real
_atom_type_scat_dispersion_imag
_atom_type_scat_source
C C 0.0033 0.0016 'International Tables Vol C Tables 4.2.6.8 and 6.1.1.4'
H H 0.0000 0.0000 'International Tables Vol C Tables 4.2.6.8 and 6.1.1.4'
N N 0.0061 0.0033 'International Tables Vol C Tables 4.2.6.8 and 6.1.1.4'
O O 0.0106 0.0060 'International Tables Vol C Tables 4.2.6.8 and 6.1.1.4'
U U -9.6767 9.6646 'International Tables Vol C Tables 4.2.6.8 and 6.1.1.4'

loop_
_geom_angle_atom_site_label_1
_geom_angle_atom_site_label_2
_geom_angle_atom_site_label_3
_geom_angle
_geom_angle_site_symmetry_1
_geom_angle_site_symmetry_3
_geom_angle_publ_flag
O2 U1 O1 178.0(3) . . yes
O2 U1 O4 89.6(3) . . ?
O1 U1 O4 91.3(2) . . ?
O2 U1 O3 87.7(2) . . ?
O1 U1 O3 92.3(3) . . ?
O4 U1 O3 151.0(2) . . ?
O2 U1 O5 90.4(2) . . ?
O1 U1 O5 88.2(2) . . ?
O4 U1 O5 72.8(2) . . ?
O3 U1 O5 136.08(17) . . ?
O2 U1 O6 93.5(2) . . ?
O1 U1 O6 88.5(2) . . ?
O4 U1 O6 76.36(19) . . yes
O3 U1 O6 74.95(16) . . yes
O5 U1 O6 148.90(16) . . ?
O2 U1 N1 83.7(2) . . ?
O1 U1 N1 94.4(2) . . ?
O4 U1 N1 135.7(2) . . ?
O3 U1 N1 72.66(17) . . ?
O5 U1 N1 63.53(17) . . yes
O6 U1 N1 147.57(16) . . ?
C6 O3 U1 149.7(5) . . ?
C6 O4 U1 157.1(7) 2_764 . ?
C7 O5 U1 126.6(5) 3_565 . ?
C7 O6 U1 156.8(7) . . ?
C1 N1 C5 118.5(6) . . ?
C1 N1 U1 126.1(4) . . ?
C5 N1 U1 114.1(4) . . ?
N1 C1 C2 123.1(8) . . ?
N1 C1 H1 118.4 . . ?
C2 C1 H1 118.4 . . ?
C3 C2 C1 118.3(10) . . ?
C3 C2 H2 120.8 . . ?
C1 C2 H2 120.8 . . ?
C2 C3 C4 119.1(7) . . ?
C2 C3 C6 120.7(7) . 3 ?
C4 C3 C6 120.1(6) . 3 ?
C3 C4 C5 119.1(6) . . ?
C3 C4 H4 120.5 . . ?
C5 C4 H4 120.5 . . ?
N1 C5 C4 121.7(6) . . ?
N1 C5 C7 115.7(6) . 3_565 ?
C4 C5 C7 122.4(6) . 3_565 ?
O4 C6 O3 125.9(7) 2_765 . ?
O4 C6 C3 116.9(7) 2_765 3_455 ?
O3 C6 C3 117.2(6) . 3_455 ?
O6 C7 O5 122.8(8) . 3_465 ?
O6 C7 C5 120.0(6) . 3_465 ?
O5 C7 C5 117.2(6) 3_465 3_465 ?

loop_
_geom_bond_atom_site_label_1
_geom_bond_atom_site_label_2
_geom_bond_distance
_geom_bond_site_symmetry_2
_geom_bond_publ_flag
U1 O2 1.748(5) . yes
U1 O1 1.761(6) . yes
U1 O4 2.334(6) . yes
U1 O3 2.358(5) . yes
U1 O5 2.385(5) . yes
U1 O6 2.395(4) . yes
U1 N1 2.641(6) . yes
O3 C6 1.245(8) . ?
O4 C6 1.227(9) 2_764 ?
O5 C7 1.268(7) 3_565 ?
O6 C7 1.248(7) . ?
N1 C1 1.301(9) . ?
N1 C5 1.350(8) . ?
C1 C2 1.408(14) . ?
C1 H1 0.9300 . ?
C2 C3 1.364(16) . ?
C2 H2 0.9300 . ?
C3 C4 1.376(9) . ?
C3 C6 1.496(9) 3 ?
C4 C5 1.390(9) . ?
C4 H4 0.9300 . ?
C5 C7 1.481(11) 3_565 ?
C6 O4 1.227(9) 2_765 ?
C6 C3 1.496(9) 3_455 ?
C7 O5 1.268(7) 3_465 ?
C7 C5 1.481(11) 3_465 ?
